data_1561869
loop_
_publ_author_name
'Moradpour, Tahereh'
'Abbasi, Alireza'
'Van Hecke, Kristof'

_publ_section_title
;
 A nanoporous 3D zinc(II) metal--organic framework for selective
 absorption of benzaldehyde and formaldehyde
;
_journal_name_full 'Journal of Solid State Chemistry'
_journal_page_first 36
_journal_page_last 41
_journal_paper_doi 10.1016/j.jssc.2015.04.013
_journal_volume 228
_journal_year 2015
_chemical_formula_moiety 'C48 H30 N12 O15 Zn4, C3 H7 N O, 6(O)'
_chemical_formula_sum 'C51 H37 N13 O22 Zn4'
_chemical_formula_weight 1445.50
_space_group_crystal_system monoclinic
_space_group_IT_number 15
_space_group_name_Hall '-C 2yc'
_space_group_name_H-M_alt 'C 1 2/c 1'
_atom_sites_solution_hydrogens geom
_atom_sites_solution_primary iterative
_atom_sites_solution_secondary difmap
_cell_angle_alpha 90.00
_cell_angle_beta 97.836(3)
_cell_angle_gamma 90.00
_cell_formula_units_Z 8
_cell_length_a 26.0338(8)
_cell_length_b 26.3415(7)
_cell_length_c 27.5327(7)
_cell_measurement_reflns_used 8803
_cell_measurement_temperature 100(2)
_cell_measurement_theta_max 74.3660
_cell_measurement_theta_min 3.7090
_cell_volume 18704.8(9)
_computing_cell_refinement
;
CrysAlisPro, Agilent Technologies,
Version 1.171.36.28 (release 01-02-2013 CrysAlis171 .NET)
(compiled Feb  1 2013,16:14:44)
;
_computing_data_collection
;
CrysAlisPro, Agilent Technologies,
Version 1.171.36.28 (release 01-02-2013 CrysAlis171 .NET)
(compiled Feb  1 2013,16:14:44)
;
_computing_data_reduction
;
CrysAlisPro, Agilent Technologies,
Version 1.171.36.28 (release 01-02-2013 CrysAlis171 .NET)
(compiled Feb  1 2013,16:14:44)
;
_computing_molecular_graphics
;
O. V. Dolomanov, L. J. Bourhis, R. J. Gildea, J. A. K. Howard and H. Puschmann,
OLEX2: a complete structure solution, refinement and analysis program.
J. Appl. Cryst. (2009). 42, 339-341.
;
_computing_publication_material
;
O. V. Dolomanov, L. J. Bourhis, R. J. Gildea, J. A. K. Howard and H. Puschmann,
OLEX2: a complete structure solution, refinement and analysis program.
J. Appl. Cryst. (2009). 42, 339-341.
;
_computing_structure_refinement
;
SHELXL, G.M. Sheldrick, Acta Cryst.
(2008). A64, 112-122
;
_computing_structure_solution
;
olex2.solve (L.J. Bourhis, O.V. Dolomanov, R.J. Gildea, J.A.K. Howard,
H. Puschmann, in preparation, 2011)
;
_diffrn_ambient_temperature 100.0
_diffrn_detector_area_resol_mean 10.4839
_diffrn_measured_fraction_theta_full 0.9982
_diffrn_measured_fraction_theta_max 0.9982
_diffrn_measurement_details
;
#__ type_ start__ end____ width___ exp.time_
  1 omega  -70.00   16.00   1.0000    1.0000
omega____ theta____ kappa____ phi______ frames
    -      -41.8048   95.0000 -154.0000 86

#__ type_ start__ end____ width___ exp.time_
  2 omega  -83.00   -8.00   1.0000    1.0000
omega____ theta____ kappa____ phi______ frames
    -      -43.5000   95.0000   84.0000 75

#__ type_ start__ end____ width___ exp.time_
  3 omega  102.00  157.00   1.0000    1.0000
omega____ theta____ kappa____ phi______ frames
    -      109.1316   95.0000   25.0000 55

#__ type_ start__ end____ width___ exp.time_
  4 omega  107.00  135.00   1.0000    1.0000
omega____ theta____ kappa____ phi______ frames
    -      109.1316   95.0000   84.0000 28

#__ type_ start__ end____ width___ exp.time_
  5 omega   50.00   95.00   1.0000    1.0000
omega____ theta____ kappa____ phi______ frames
    -      109.1316  -95.0000   95.0000 45

#__ type_ start__ end____ width___ exp.time_
  6 omega   28.00  109.00   1.0000    1.0000
omega____ theta____ kappa____ phi______ frames
    -      109.1316  -95.0000  154.0000 81

#__ type_ start__ end____ width___ exp.time_
  7 omega   69.00   94.00   1.0000    1.0000
omega____ theta____ kappa____ phi______ frames
    -       41.8048 -125.0000  -90.0000 25

#__ type_ start__ end____ width___ exp.time_
  8 omega -122.00  -80.00   1.0000    1.0000
omega____ theta____ kappa____ phi______ frames
    -      -43.5000  -94.0000  -30.0000 42

#__ type_ start__ end____ width___ exp.time_
  9 omega -112.00  -87.00   1.0000    1.0000
omega____ theta____ kappa____ phi______ frames
    -      -43.5000  -94.0000  120.0000 25

#__ type_ start__ end____ width___ exp.time_
 10 omega   34.00   76.00   1.0000    1.0000
omega____ theta____ kappa____ phi______ frames
    -      109.1316  -30.0000  150.0000 42

#__ type_ start__ end____ width___ exp.time_
 11 omega   58.00  138.00   1.0000    1.0000
omega____ theta____ kappa____ phi______ frames
    -      109.1316  -61.0000  -60.0000 80

#__ type_ start__ end____ width___ exp.time_
 12 omega   46.00   72.00   1.0000    1.0000
omega____ theta____ kappa____ phi______ frames
    -      109.1316  -30.0000   60.0000 26

#__ type_ start__ end____ width___ exp.time_
 13 omega   29.00  100.00   1.0000    1.0000
omega____ theta____ kappa____ phi______ frames
    -      109.1316  -94.0000  -60.0000 71

#__ type_ start__ end____ width___ exp.time_
 14 omega   36.00   80.00   1.0000    1.0000
omega____ theta____ kappa____ phi______ frames
    -      109.1316  -30.0000   30.0000 44
;
_diffrn_measurement_device_type 'SuperNova, Dual, Cu at zero, Atlas'
_diffrn_measurement_method '\w scans'
_diffrn_orient_matrix_UB_11 -0.0332782000
_diffrn_orient_matrix_UB_12 0.0476111000
_diffrn_orient_matrix_UB_13 0.0050179000
_diffrn_orient_matrix_UB_21 -0.0470000000
_diffrn_orient_matrix_UB_22 -0.0265241000
_diffrn_orient_matrix_UB_23 -0.0294631000
_diffrn_orient_matrix_UB_31 -0.0157706000
_diffrn_orient_matrix_UB_32 -0.0212135000
_diffrn_orient_matrix_UB_33 0.0479584000
_diffrn_radiation_monochromator mirror
_diffrn_radiation_type 'Cu K\a'
_diffrn_radiation_wavelength 1.5418
_diffrn_reflns_av_R_equivalents 0.0450
_diffrn_reflns_av_unetI/netI 0.0585
_diffrn_reflns_limit_h_max 31
_diffrn_reflns_limit_h_min -31
_diffrn_reflns_limit_k_max 31
_diffrn_reflns_limit_k_min 0
_diffrn_reflns_limit_l_max 33
_diffrn_reflns_limit_l_min 0
_diffrn_reflns_number 17701
_diffrn_reflns_theta_full 70.07
_diffrn_reflns_theta_max 70.07
_diffrn_reflns_theta_min 3.36
_diffrn_source 'SuperNova (Cu) X-ray Source'
_exptl_absorpt_coefficient_mu 1.655
_exptl_absorpt_correction_T_max 1.00000
_exptl_absorpt_correction_T_min 0.84301
_exptl_absorpt_correction_type multi-scan
_exptl_absorpt_process_details
;
CrysAlisPro, Agilent Technologies,
Version 1.171.36.28 (release 01-02-2013 CrysAlis171 .NET)
(compiled Feb  1 2013,16:14:44)
Empirical absorption correction using spherical harmonics,
 implemented in SCALE3 ABSPACK scaling algorithm.
;
_exptl_crystal_colour colourless
_exptl_crystal_colour_primary colourless
_exptl_crystal_density_diffrn 1.027
_exptl_crystal_density_method 'not measured'
_exptl_crystal_description plate
_exptl_crystal_F_000 5840
_exptl_crystal_size_max 0.3
_exptl_crystal_size_mid 0.3
_exptl_crystal_size_min 0.05
_refine_diff_density_max 0.910
_refine_diff_density_min -0.797
_refine_diff_density_rms 0.083
_refine_ls_extinction_method none
_refine_ls_goodness_of_fit_ref 0.995
_refine_ls_hydrogen_treatment constr
_refine_ls_matrix_type full
_refine_ls_number_parameters 813
_refine_ls_number_reflns 17701
_refine_ls_number_restraints 90
_refine_ls_restrained_S_all 1.015
_refine_ls_R_factor_all 0.0826
_refine_ls_R_factor_gt 0.0625
_refine_ls_shift/su_max 0.001
_refine_ls_shift/su_mean 0.000
_refine_ls_structure_factor_coef Fsqd
_refine_ls_weighting_details 'calc w=1/[\s^2^(Fo^2^)+(0.1195P)^2^+0.0000P] where P=(Fo^2^+2Fc^2^)/3'
_refine_ls_weighting_scheme calc
_refine_ls_wR_factor_gt 0.1798
_refine_ls_wR_factor_ref 0.1946
_reflns_number_gt 11914
_reflns_number_total 17701
_reflns_threshold_expression >2sigma(I)
_cod_data_source_file JSSC-2015-228-36.cif
_cod_data_source_block final
_cod_original_sg_symbol_H-M 'C 2/c'
_cod_database_code 1561869
_chemical_oxdiff_formula 'C24 H15 N6 O6 Zn1'
_reflns_odcompleteness_completeness 99.82
_reflns_odcompleteness_iscentric 1
_reflns_odcompleteness_theta 66.97
_olex2_refinement_description
;
1. Fixed Uiso
 At 1.2 times of:
  All C(H) groups, All N(H) groups
 At 1.5 times of:
  All C(H,H,H) groups
2. Uiso/Uaniso restraints and constraints
 N13 \\sim C49 \\sim C50 \\sim C51 \\sim O14: within 1.7A with sigma of 0.01 
 and sigma for terminal atoms of 0.02
 Uanis(N13) \\sim Ueq, Uanis(C49) \\sim Ueq, Uanis(C50) \\sim Ueq, Uanis(C51)
 \\sim Ueq, Uanis(O14) \\sim Ueq: with sigma of 0.01 and sigma for terminal 
 atoms of 0.02
 Uanis(O13) \\sim Ueq: with sigma of 0.005 and sigma for terminal atoms of 0.01
 Uanis(O25) \\sim Ueq: with sigma of 0.03 and sigma for terminal atoms of 0.06
 Uanis(O26) \\sim Ueq: with sigma of 0.03 and sigma for terminal atoms of 0.06
 Uanis(O29) \\sim Ueq: with sigma of 0.03 and sigma for terminal atoms of 0.06
 Uanis(O32) \\sim Ueq: with sigma of 0.03 and sigma for terminal atoms of 0.06
 Uanis(O33) \\sim Ueq: with sigma of 0.03 and sigma for terminal atoms of 0.06
3.a Aromatic/amide H refined with riding coordinates:
 C3(H3), C4(H4), C6(H6), C7(H7), C11(H11), C12(H12), C14(H14), C15(H15),
 C18(H18), C19(H19), C21(H21), C22(H22), C26(H26), C27(H27), C29(H29), C30(H30),
 C33(H33), C34(H34), C36(H36), C37(H37), C43(H43), C44(H44), C46(H46),
 C47(H47), C51(H51), N1(H1), N4(H4A), N5(H5), N6(H6A), N7(H7A), N11(H11A)
3.b Idealised Me refined as rotating group:
 C49(H49A,H49B,H49C), C50(H50A,H50B,H50C)
;

loop_
_space_group_symop_id
_space_group_symop_operation_xyz
1 'x, y, z'
2 '-x, y, -z+1/2'
3 'x+1/2, y+1/2, z'
4 '-x+1/2, y+1/2, -z+1/2'
5 '-x, -y, -z'
6 'x, -y, z-1/2'
7 '-x+1/2, -y+1/2, -z'
8 'x+1/2, -y+1/2, z-1/2'

loop_
_atom_site_label
_atom_site_type_symbol
_atom_site_fract_x
_atom_site_fract_y
_atom_site_fract_z
_atom_site_U_iso_or_equiv
_atom_site_adp_type
_atom_site_occupancy
_atom_site_symmetry_multiplicity
_atom_site_calc_flag
_atom_site_refinement_flags
_atom_site_disorder_assembly
_atom_site_disorder_group
C1 C 0.79067(18) 0.31630(17) 0.14808(16) 0.0524(11) Uani 1 1 d . . .
C2 C 0.83598(19) 0.34219(17) 0.13135(16) 0.0547(12) Uani 1 1 d . . .
C3 C 0.8638(2) 0.3203(2) 0.0978(2) 0.082(2) Uani 1 1 d . . .
H3 H 0.8547 0.2873 0.0858 0.098 Uiso 1 1 calc R . .
C4 C 0.9048(2) 0.3455(2) 0.0813(2) 0.092(2) Uani 1 1 d . . .
H4 H 0.9235 0.3300 0.0579 0.110 Uiso 1 1 calc R . .
C5 C 0.9184(2) 0.39411(19) 0.09934(17) 0.0625(14) Uani 1 1 d . . .
C6 C 0.8909(2) 0.41562(18) 0.13403(18) 0.0629(14) Uani 1 1 d . . .
H6 H 0.9003 0.4481 0.1472 0.075 Uiso 1 1 calc R . .
C7 C 0.84967(18) 0.38955(17) 0.14933(15) 0.0528(11) Uani 1 1 d . . .
H7 H 0.8306 0.4047 0.1726 0.063 Uiso 1 1 calc R . .
C8 C 0.9891(2) 0.4169(2) 0.04985(18) 0.0725(17) Uani 1 1 d . . .
C9 C 0.60244(19) 0.32650(18) 0.14298(15) 0.0559(12) Uani 1 1 d . . .
C10 C 0.5671(2) 0.3539(2) 0.10518(16) 0.0682(15) Uani 1 1 d . . .
C11 C 0.5816(2) 0.4005(2) 0.08818(18) 0.083(2) Uani 1 1 d . . .
H11 H 0.6118 0.4169 0.1042 0.100 Uiso 1 1 calc R . .
C12 C 0.5527(3) 0.4237(2) 0.0482(2) 0.098(3) Uani 1 1 d . . .
H12 H 0.5631 0.4557 0.0369 0.117 Uiso 1 1 calc R . .
C13 C 0.5089(2) 0.4000(2) 0.02481(18) 0.085(2) Uani 1 1 d . . .
C14 C 0.4921(2) 0.3543(2) 0.04385(16) 0.0784(19) Uani 1 1 d . . .
H14 H 0.4607 0.3390 0.0294 0.094 Uiso 1 1 calc R . .
C15 C 0.5213(2) 0.3319(2) 0.08336(16) 0.0700(16) Uani 1 1 d . . .
H15 H 0.5100 0.3008 0.0959 0.084 Uiso 1 1 calc R . .
C16 C 0.65520(19) 0.15954(16) 0.12388(15) 0.0526(11) Uani 1 1 d . . .
C17 C 0.63790(19) 0.11452(18) 0.09253(16) 0.0566(13) Uani 1 1 d . . .
C18 C 0.5907(2) 0.09205(19) 0.0973(2) 0.0716(17) Uani 1 1 d . . .
H18 H 0.5697 0.1060 0.1196 0.086 Uiso 1 1 calc R . .
C19 C 0.5736(2) 0.0498(2) 0.0702(2) 0.082(2) Uani 1 1 d . . .
H19 H 0.5408 0.0353 0.0735 0.099 Uiso 1 1 calc R . .
C20 C 0.6045(2) 0.02835(18) 0.03793(18) 0.0643(15) Uani 1 1 d . . .
C21 C 0.65031(18) 0.05338(18) 0.03080(17) 0.0583(13) Uani 1 1 d . . .
H21 H 0.6701 0.0414 0.0066 0.070 Uiso 1 1 calc R . .
C22 C 0.66672(18) 0.09469(18) 0.05825(17) 0.0594(13) Uani 1 1 d . . .
H22 H 0.6987 0.1103 0.0538 0.071 Uiso 1 1 calc R . .
C23 C 0.5531(2) -0.0495(2) 0.0135(2) 0.0739(18) Uani 1 1 d . . .
C24 C 0.6888(3) 0.3425(2) 0.30050(16) 0.0709(16) Uani 1 1 d . . .
C25 C 0.6636(3) 0.3761(2) 0.33398(16) 0.0766(18) Uani 1 1 d . . .
C26 C 0.6394(3) 0.4190(3) 0.31777(19) 0.087(2) Uani 1 1 d . . .
H26 H 0.6389 0.4287 0.2845 0.104 Uiso 1 1 calc R . .
C27 C 0.6151(3) 0.4495(3) 0.3488(2) 0.099(2) Uani 1 1 d . . .
H27 H 0.5982 0.4798 0.3366 0.119 Uiso 1 1 calc R . .
C28 C 0.6154(2) 0.4363(2) 0.39743(18) 0.0784(18) Uani 1 1 d . . .
C29 C 0.6394(4) 0.3937(3) 0.41409(19) 0.136(4) Uani 1 1 d . . .
H29 H 0.6409 0.3850 0.4477 0.163 Uiso 1 1 calc R . .
C30 C 0.6622(4) 0.3616(3) 0.3826(2) 0.137(4) Uani 1 1 d . . .
H30 H 0.6768 0.3301 0.3942 0.165 Uiso 1 1 calc R . .
C31 C 0.79410(19) 0.15335(18) 0.2378(2) 0.0647(14) Uani 1 1 d . . .
C32 C 0.83405(18) 0.1169(2) 0.2588(2) 0.0651(14) Uani 1 1 d . . .
C33 C 0.8386(2) 0.1064(3) 0.3089(2) 0.0831(19) Uani 1 1 d . . .
H33 H 0.8151 0.1217 0.3280 0.100 Uiso 1 1 calc R . .
C34 C 0.8767(2) 0.0743(3) 0.3312(2) 0.087(2) Uani 1 1 d . . .
H34 H 0.8785 0.0671 0.3652 0.104 Uiso 1 1 calc R . .
C35 C 0.9126(2) 0.0524(2) 0.30386(19) 0.0761(18) Uani 1 1 d . . .
C36 C 0.9061(2) 0.0606(2) 0.25363(18) 0.0701(15) Uani 1 1 d . . .
H36 H 0.9282 0.0439 0.2341 0.084 Uiso 1 1 calc R . .
C37 C 0.86732(19) 0.0931(2) 0.2312(2) 0.0689(15) Uani 1 1 d . . .
H37 H 0.8640 0.0989 0.1969 0.083 Uiso 1 1 calc R . .
C38 C 0.9796(2) 0.0215(2) 0.37037(18) 0.0802(19) Uani 1 1 d . . .
C39 C 0.9943(3) 0.0500(3) 0.4473(2) 0.098(2) Uani 1 1 d . . .
C40 C 1.0491(3) -0.0047(3) 0.4200(2) 0.098(2) Uani 1 1 d . . .
C41 C 0.61366(17) 0.20300(15) 0.28977(15) 0.0442(9) Uani 1 1 d . . .
C42 C 0.58581(16) 0.19226(15) 0.33232(14) 0.0418(9) Uani 1 1 d . . .
C43 C 0.53424(18) 0.20721(15) 0.33358(15) 0.0475(10) Uani 1 1 d . . .
H43 H 0.5159 0.2247 0.3064 0.057 Uiso 1 1 calc R . .
C44 C 0.50985(18) 0.19673(16) 0.37403(16) 0.0525(11) Uani 1 1 d . . .
H44 H 0.4749 0.2069 0.3744 0.063 Uiso 1 1 calc R . .
C45 C 0.53641(19) 0.17130(17) 0.41418(17) 0.0582(13) Uani 1 1 d . . .
C46 C 0.58818(19) 0.1567(2) 0.41343(17) 0.0654(15) Uani 1 1 d . . .
H46 H 0.6068 0.1395 0.4406 0.078 Uiso 1 1 calc R . .
C47 C 0.61173(18) 0.16761(17) 0.37261(16) 0.0547(12) Uani 1 1 d . . .
H47 H 0.6468 0.1579 0.3723 0.066 Uiso 1 1 calc R . .
C48 C 0.5171(2) 0.1234(2) 0.48723(19) 0.0714(17) Uani 1 1 d . . .
C49 C 0.5532(4) 0.0004(3) 0.2045(4) 0.167(4) Uani 1 1 d U . .
H49A H 0.5351 -0.0244 0.1817 0.250 Uiso 1 1 calc R . .
H49B H 0.5517 -0.0106 0.2383 0.250 Uiso 1 1 calc R . .
H49C H 0.5895 0.0028 0.1989 0.250 Uiso 1 1 calc R . .
C50 C 0.5573(3) 0.0949(2) 0.2191(3) 0.092(2) Uani 1 1 d U . .
H50A H 0.5560 0.0951 0.2545 0.138 Uiso 1 1 calc R . .
H50B H 0.5407 0.1257 0.2044 0.138 Uiso 1 1 calc R . .
H50C H 0.5935 0.0938 0.2131 0.138 Uiso 1 1 calc R . .
C51 C 0.4840(3) 0.0542(3) 0.1636(3) 0.107(2) Uani 1 1 d U . .
H51 H 0.4706 0.0874 0.1574 0.128 Uiso 1 1 calc R . .
N1 N 0.95866(19) 0.42313(17) 0.08632(16) 0.0838(17) Uani 1 1 d . . .
H1 H 0.9660 0.4503 0.1046 0.101 Uiso 1 1 calc R . .
N2 N 0.98465(19) 0.37625(16) 0.02170(15) 0.0749(15) Uani 1 1 d . . .
N3 N 1.02281(17) 0.45594(16) 0.04836(15) 0.0729(14) Uani 1 1 d . . .
N4 N 0.4801(2) 0.4173(2) -0.01877(17) 0.105(2) Uani 1 1 d . . .
H4A H 0.4484 0.4052 -0.0251 0.126 Uiso 1 1 calc R . .
N5 N 0.59078(17) -0.01444(16) 0.00907(16) 0.0759(15) Uani 1 1 d . . .
H5 H 0.6089 -0.0195 -0.0152 0.091 Uiso 1 1 calc R . .
N6 N 0.5928(2) 0.4669(2) 0.43019(16) 0.095(2) Uani 1 1 d . . .
H6A H 0.6084 0.4678 0.4606 0.114 Uiso 1 1 calc R . .
N7 N 0.95316(17) 0.0215(2) 0.32369(15) 0.0852(17) Uani 1 1 d . . .
H7A H 0.9634 -0.0012 0.3036 0.102 Uiso 1 1 calc R . .
N8 N 0.96283(19) 0.0506(2) 0.40452(15) 0.0892(18) Uani 1 1 d . . .
N9 N 1.0374(2) 0.0230(2) 0.45787(17) 0.106(2) Uani 1 1 d . . .
N10 N 1.02229(19) -0.0063(2) 0.37452(16) 0.0907(18) Uani 1 1 d . . .
N11 N 0.51075(17) 0.16310(17) 0.45536(15) 0.0748(15) Uani 1 1 d . . .
H11A H 0.4881 0.1863 0.4611 0.090 Uiso 1 1 calc R . .
N12 N 0.55206(17) 0.08764(17) 0.48129(15) 0.0718(14) Uani 1 1 d . . .
N13 N 0.5290(3) 0.0488(2) 0.1966(3) 0.1073(18) Uani 1 1 d U . .
O1 O 0.78214(13) 0.26989(12) 0.13624(11) 0.0605(9) Uani 1 1 d . . .
O2 O 0.76512(13) 0.34184(12) 0.17451(12) 0.0604(9) Uani 1 1 d . . .
O3 O 0.64664(14) 0.34689(13) 0.15657(11) 0.0682(10) Uani 1 1 d . . .
O4 O 0.58780(12) 0.28539(11) 0.15957(10) 0.0502(7) Uani 1 1 d . . .
O5 O 0.62604(13) 0.17298(12) 0.15422(11) 0.0594(9) Uani 1 1 d . . .
O6 O 0.69813(12) 0.17925(12) 0.11908(11) 0.0557(8) Uani 1 1 d . . .
O7 O 0.69764(16) 0.36259(12) 0.26061(11) 0.0667(10) Uani 1 1 d . . .
O8 O 0.6966(2) 0.29704(16) 0.31232(12) 0.1074(18) Uani 1 1 d . . .
O9 O 0.79574(13) 0.16968(13) 0.19460(14) 0.0676(9) Uani 1 1 d . . .
O10 O 0.75912(15) 0.16502(14) 0.26228(18) 0.0920(15) Uani 1 1 d . . .
O11 O 0.58759(11) 0.22114(10) 0.25094(9) 0.0418(6) Uani 1 1 d . . .
O12 O 0.66055(13) 0.19144(15) 0.29306(12) 0.0706(11) Uani 1 1 d . . .
O13 O 0.7917(3) 0.2706(3) 0.2731(3) 0.194(3) Uani 1 1 d U . .
O14 O 0.4603(2) 0.01869(19) 0.1420(2) 0.135(2) Uani 1 1 d U . .
O15 O 0.7600(2) 0.21644(19) 0.35392(18) 0.119(2) Uani 1 1 d . . .
O17 O 0.70014(10) 0.25091(10) 0.21252(9) 0.0394(6) Uani 1 1 d . . .
O21 O 0.3770(2) 0.3668(2) 0.95790(16) 0.121(2) Uani 1 1 d . . .
O25 O 0.4494(6) 0.2639(7) 0.8998(5) 0.347(8) Uani 1 1 d U . .
O26 O 0.7093(6) 0.9123(6) 0.0745(7) 0.397(10) Uani 1 1 d U . .
O29 O 0.8351(8) 0.1279(6) 0.0926(4) 0.385(10) Uani 1 1 d U . .
O32 O 0.7187(6) 0.2335(5) 0.4273(5) 0.297(6) Uani 1 1 d U . .
O33 O 0.8723(4) 0.2309(5) 0.3775(3) 0.257(6) Uani 1 1 d U . .
Zn1 Zn 0.74273(2) 0.21856(2) 0.169810(19) 0.04362(15) Uani 1 1 d . . .
Zn2 Zn 0.70441(2) 0.32245(2) 0.203826(18) 0.04034(15) Uani 1 1 d . . .
Zn3 Zn 0.72724(2) 0.23276(2) 0.283012(19) 0.04658(16) Uani 1 1 d . . .
Zn4 Zn 0.62854(2) 0.232283(19) 0.197710(17) 0.03783(14) Uani 1 1 d . . .

loop_
_atom_site_aniso_label
_atom_site_aniso_U_11
_atom_site_aniso_U_22
_atom_site_aniso_U_33
_atom_site_aniso_U_23
_atom_site_aniso_U_13
_atom_site_aniso_U_12
C1 0.063(3) 0.049(2) 0.052(2) -0.011(2) 0.032(2) -0.021(2)
C2 0.068(3) 0.050(2) 0.055(2) -0.016(2) 0.038(2) -0.031(2)
C3 0.102(4) 0.059(3) 0.102(4) -0.044(3) 0.076(4) -0.046(3)
C4 0.107(5) 0.063(3) 0.126(5) -0.053(3) 0.094(4) -0.049(3)
C5 0.077(3) 0.057(3) 0.064(3) -0.025(2) 0.049(2) -0.033(3)
C6 0.079(3) 0.050(3) 0.070(3) -0.028(2) 0.049(3) -0.032(2)
C7 0.062(3) 0.050(2) 0.054(2) -0.017(2) 0.038(2) -0.020(2)
C8 0.082(4) 0.079(4) 0.069(3) -0.039(3) 0.055(3) -0.045(3)
C9 0.070(3) 0.057(3) 0.039(2) 0.0133(19) 0.0041(19) -0.030(2)
C10 0.084(4) 0.074(3) 0.043(2) 0.023(2) -0.006(2) -0.041(3)
C11 0.104(4) 0.080(4) 0.056(3) 0.038(3) -0.027(3) -0.049(3)
C12 0.126(5) 0.092(4) 0.062(3) 0.047(3) -0.031(3) -0.068(4)
C13 0.107(5) 0.093(4) 0.047(3) 0.041(3) -0.021(3) -0.055(4)
C14 0.092(4) 0.093(4) 0.045(2) 0.027(3) -0.011(2) -0.058(3)
C15 0.091(4) 0.068(3) 0.048(2) 0.026(2) -0.005(2) -0.036(3)
C16 0.069(3) 0.043(2) 0.054(2) -0.0172(19) 0.038(2) -0.025(2)
C17 0.065(3) 0.054(3) 0.060(2) -0.031(2) 0.039(2) -0.031(2)
C18 0.077(3) 0.062(3) 0.090(3) -0.044(3) 0.063(3) -0.043(3)
C19 0.076(4) 0.080(4) 0.105(4) -0.056(3) 0.066(3) -0.049(3)
C20 0.072(3) 0.058(3) 0.074(3) -0.036(2) 0.052(3) -0.041(3)
C21 0.057(3) 0.058(3) 0.069(3) -0.028(2) 0.042(2) -0.030(2)
C22 0.055(3) 0.062(3) 0.069(3) -0.027(2) 0.039(2) -0.033(2)
C23 0.083(4) 0.065(3) 0.088(3) -0.045(3) 0.063(3) -0.049(3)
C24 0.118(5) 0.059(3) 0.036(2) -0.006(2) 0.011(2) 0.037(3)
C25 0.128(5) 0.059(3) 0.042(2) -0.015(2) 0.007(3) 0.043(3)
C26 0.106(5) 0.105(5) 0.046(3) -0.007(3) -0.002(3) 0.058(4)
C27 0.116(5) 0.097(5) 0.077(4) -0.015(3) -0.010(3) 0.066(4)
C28 0.098(4) 0.084(4) 0.049(3) -0.032(3) -0.002(3) 0.037(3)
C29 0.216(9) 0.150(7) 0.038(3) -0.023(3) 0.005(4) 0.125(7)
C30 0.238(10) 0.130(6) 0.045(3) -0.017(3) 0.021(4) 0.126(7)
C31 0.048(3) 0.041(2) 0.112(4) -0.015(3) 0.037(3) -0.008(2)
C32 0.042(2) 0.067(3) 0.088(4) -0.036(3) 0.018(2) 0.000(2)
C33 0.054(3) 0.121(5) 0.078(3) -0.058(4) 0.019(3) 0.006(3)
C34 0.051(3) 0.144(6) 0.065(3) -0.043(4) 0.006(2) 0.024(3)
C35 0.056(3) 0.106(5) 0.064(3) -0.053(3) -0.001(2) 0.021(3)
C36 0.057(3) 0.088(4) 0.068(3) -0.038(3) 0.015(2) 0.015(3)
C37 0.049(3) 0.088(4) 0.071(3) -0.035(3) 0.012(2) 0.017(3)
C38 0.069(3) 0.106(5) 0.058(3) -0.048(3) -0.018(2) 0.037(3)
C39 0.111(5) 0.113(5) 0.060(3) -0.053(3) -0.022(3) 0.061(4)
C40 0.092(4) 0.125(6) 0.066(3) -0.056(4) -0.023(3) 0.057(4)
C41 0.051(2) 0.035(2) 0.053(2) 0.0090(18) 0.0319(19) 0.0081(18)
C42 0.051(2) 0.034(2) 0.047(2) 0.0114(16) 0.0295(17) 0.0093(17)
C43 0.059(3) 0.038(2) 0.052(2) 0.0142(18) 0.033(2) 0.0123(19)
C44 0.059(3) 0.045(2) 0.063(3) 0.019(2) 0.042(2) 0.025(2)
C45 0.065(3) 0.055(3) 0.065(3) 0.032(2) 0.049(2) 0.031(2)
C46 0.068(3) 0.074(3) 0.064(3) 0.043(3) 0.043(2) 0.045(3)
C47 0.057(3) 0.054(3) 0.062(3) 0.025(2) 0.038(2) 0.022(2)
C48 0.079(3) 0.066(3) 0.082(3) 0.043(3) 0.058(3) 0.046(3)
C49 0.177(8) 0.080(5) 0.271(10) 0.003(6) 0.130(8) 0.014(6)
C50 0.100(5) 0.069(4) 0.117(5) -0.006(3) 0.045(4) -0.027(3)
C51 0.117(4) 0.084(4) 0.138(5) -0.057(4) 0.086(4) -0.046(4)
N1 0.099(3) 0.077(3) 0.093(3) -0.060(3) 0.077(3) -0.063(3)
N2 0.096(3) 0.067(3) 0.077(3) -0.044(2) 0.067(2) -0.051(2)
N3 0.082(3) 0.072(3) 0.079(3) -0.047(2) 0.064(2) -0.049(2)
N4 0.106(4) 0.127(5) 0.070(3) 0.063(3) -0.030(3) -0.071(4)
N5 0.083(3) 0.071(3) 0.091(3) -0.055(2) 0.071(2) -0.053(2)
N6 0.092(3) 0.118(4) 0.065(3) -0.055(3) -0.023(2) 0.058(3)
N7 0.065(3) 0.130(4) 0.056(2) -0.052(3) -0.007(2) 0.035(3)
N8 0.079(3) 0.122(4) 0.059(2) -0.053(3) -0.016(2) 0.049(3)
N9 0.101(4) 0.129(5) 0.074(3) -0.063(3) -0.035(3) 0.076(4)
N10 0.074(3) 0.126(4) 0.067(3) -0.055(3) -0.009(2) 0.044(3)
N11 0.088(3) 0.076(3) 0.075(3) 0.051(2) 0.065(2) 0.058(2)
N12 0.079(3) 0.074(3) 0.075(3) 0.049(2) 0.056(2) 0.052(2)
N13 0.115(4) 0.073(3) 0.152(4) -0.018(3) 0.085(4) -0.025(3)
O1 0.076(2) 0.0558(19) 0.0595(18) -0.0221(15) 0.0439(16) -0.0338(17)
O2 0.069(2) 0.0511(18) 0.0708(19) -0.0180(15) 0.0427(16) -0.0262(16)
O3 0.077(2) 0.069(2) 0.0554(18) 0.0230(16) -0.0040(16) -0.0375(19)
O4 0.0596(18) 0.0484(17) 0.0431(14) 0.0079(12) 0.0088(13) -0.0175(14)
O5 0.067(2) 0.0515(18) 0.0702(19) -0.0292(15) 0.0462(16) -0.0299(16)
O6 0.0612(18) 0.0546(18) 0.0599(17) -0.0277(14) 0.0392(14) -0.0310(15)
O7 0.105(3) 0.0523(19) 0.0448(16) -0.0149(14) 0.0157(17) 0.0167(19)
O8 0.210(5) 0.076(3) 0.0404(18) -0.0041(18) 0.033(2) 0.062(3)
O9 0.058(2) 0.057(2) 0.094(3) -0.0221(19) 0.0344(18) -0.0052(17)
O10 0.078(3) 0.053(2) 0.165(4) 0.026(2) 0.087(3) 0.0189(19)
O11 0.0517(16) 0.0395(14) 0.0401(13) 0.0051(11) 0.0281(12) 0.0045(12)
O12 0.060(2) 0.086(2) 0.076(2) 0.0457(19) 0.0466(17) 0.0267(19)
O13 0.115(4) 0.197(6) 0.258(7) 0.047(5) -0.015(4) -0.107(5)
O14 0.132(4) 0.105(3) 0.192(5) -0.092(4) 0.110(4) -0.077(3)
O15 0.158(5) 0.088(3) 0.094(3) 0.025(3) -0.047(3) 0.001(3)
O17 0.0441(15) 0.0391(14) 0.0399(13) -0.0085(11) 0.0229(11) -0.0099(12)
O21 0.124(4) 0.162(5) 0.072(3) 0.024(3) -0.004(3) -0.068(4)
O25 0.289(16) 0.49(2) 0.276(15) -0.061(14) 0.101(13) 0.003(15)
O26 0.306(16) 0.338(17) 0.51(2) 0.116(16) -0.089(15) 0.094(13)
O29 0.57(3) 0.410(19) 0.190(10) 0.043(11) 0.109(13) 0.233(19)
O32 0.381(17) 0.274(13) 0.236(11) -0.034(10) 0.039(11) -0.100(13)
O33 0.200(9) 0.387(16) 0.160(7) -0.074(8) -0.059(7) 0.020(10)
Zn1 0.0510(3) 0.0383(3) 0.0481(3) -0.0133(2) 0.0301(2) -0.0153(2)
Zn2 0.0474(3) 0.0369(3) 0.0404(3) -0.0079(2) 0.0193(2) -0.0123(2)
Zn3 0.0546(3) 0.0430(3) 0.0446(3) -0.0025(2) 0.0157(2) 0.0075(3)
Zn4 0.0474(3) 0.0349(3) 0.0363(3) -0.0055(2) 0.0241(2) -0.0105(2)

loop_
_atom_type_symbol
_atom_type_description
_atom_type_scat_dispersion_real
_atom_type_scat_dispersion_imag
_atom_type_scat_source
C C 0.0181 0.0091 'International Tables Vol C Tables 4.2.6.8 and 6.1.1.4'
H H 0.0000 0.0000 'International Tables Vol C Tables 4.2.6.8 and 6.1.1.4'
N N 0.0311 0.0180 'International Tables Vol C Tables 4.2.6.8 and 6.1.1.4'
O O 0.0492 0.0322 'International Tables Vol C Tables 4.2.6.8 and 6.1.1.4'
Zn Zn -1.5491 0.6778 'International Tables Vol C Tables 4.2.6.8 and 6.1.1.4'

loop_
_geom_angle_atom_site_label_1
_geom_angle_atom_site_label_2
_geom_angle_atom_site_label_3
_geom_angle
_geom_angle_site_symmetry_1
_geom_angle_site_symmetry_3
O1 C1 C2 118.5(4) . .
O2 C1 C2 116.2(4) . .
O2 C1 O1 125.2(4) . .
C3 C2 C1 121.9(4) . .
C7 C2 C1 118.9(4) . .
C7 C2 C3 119.2(4) . .
C2 C3 H3 119.3 . .
C2 C3 C4 121.4(4) . .
C4 C3 H3 119.3 . .
C3 C4 H4 120.4 . .
C3 C4 C5 119.2(4) . .
C5 C4 H4 120.4 . .
C6 C5 C4 119.2(4) . .
N1 C5 C4 125.2(4) . .
N1 C5 C6 115.6(4) . .
C5 C6 H6 120.0 . .
C7 C6 C5 120.0(4) . .
C7 C6 H6 120.0 . .
C2 C7 C6 120.9(4) . .
C2 C7 H7 119.5 . .
C6 C7 H7 119.5 . .
N2 C8 N1 121.0(4) . .
N2 C8 N3 127.1(4) . .
N3 C8 N1 111.8(4) . .
O3 C9 C10 116.7(4) . .
O4 C9 C10 119.1(4) . .
O4 C9 O3 124.2(4) . .
C11 C10 C9 119.9(4) . .
C15 C10 C9 121.0(4) . .
C15 C10 C11 118.8(5) . .
C10 C11 H11 119.5 . .
C10 C11 C12 121.1(5) . .
C12 C11 H11 119.5 . .
C11 C12 H12 120.2 . .
C13 C12 C11 119.6(5) . .
C13 C12 H12 120.2 . .
C12 C13 C14 119.6(4) . .
C12 C13 N4 124.3(4) . .
N4 C13 C14 116.1(4) . .
C13 C14 H14 120.1 . .
C15 C14 C13 119.8(5) . .
C15 C14 H14 120.1 . .
C10 C15 H15 119.5 . .
C14 C15 C10 120.9(4) . .
C14 C15 H15 119.5 . .
O5 C16 C17 116.4(4) . .
O5 C16 O6 125.6(4) . .
O6 C16 C17 117.9(3) . .
C18 C17 C16 119.0(4) . .
C22 C17 C16 122.8(4) . .
C22 C17 C18 118.2(4) . .
C17 C18 H18 119.4 . .
C19 C18 C17 121.2(4) . .
C19 C18 H18 119.4 . .
C18 C19 H19 120.0 . .
C18 C19 C20 120.0(4) . .
C20 C19 H19 120.0 . .
C19 C20 C21 118.3(4) . .
C19 C20 N5 124.3(4) . .
N5 C20 C21 117.1(4) . .
C20 C21 H21 119.7 . .
C22 C21 C20 120.5(4) . .
C22 C21 H21 119.7 . .
C17 C22 H22 119.3 . .
C21 C22 C17 121.4(4) . .
C21 C22 H22 119.3 . .
N3 C23 N5 119.7(4) 3_445 .
N3 C23 N12 126.7(4) 3_445 6
N12 C23 N5 113.5(4) 6 .
O7 C24 C25 115.7(4) . .
O8 C24 C25 118.5(5) . .
O8 C24 O7 125.7(4) . .
C26 C25 C24 121.3(5) . .
C26 C25 C30 118.5(5) . .
C30 C25 C24 120.1(5) . .
C25 C26 H26 119.5 . .
C25 C26 C27 121.1(5) . .
C27 C26 H26 119.5 . .
C26 C27 H27 119.7 . .
C28 C27 C26 120.5(5) . .
C28 C27 H27 119.7 . .
C27 C28 N6 122.2(5) . .
C29 C28 C27 119.0(5) . .
C29 C28 N6 118.8(5) . .
C28 C29 H29 119.6 . .
C28 C29 C30 120.8(6) . .
C30 C29 H29 119.6 . .
C25 C30 C29 119.9(6) . .
C25 C30 H30 120.1 . .
C29 C30 H30 120.1 . .
O9 C31 C32 118.4(4) . .
O10 C31 C32 118.5(5) . .
O10 C31 O9 123.0(5) . .
C33 C32 C31 118.5(4) . .
C37 C32 C31 122.8(5) . .
C37 C32 C33 118.7(5) . .
C32 C33 H33 119.4 . .
C34 C33 C32 121.3(5) . .
C34 C33 H33 119.4 . .
C33 C34 H34 119.8 . .
C33 C34 C35 120.4(5) . .
C35 C34 H34 119.8 . .
C36 C35 C34 118.0(5) . .
N7 C35 C34 124.0(5) . .
N7 C35 C36 118.0(4) . .
C35 C36 H36 119.4 . .
C35 C36 C37 121.2(4) . .
C37 C36 H36 119.4 . .
C32 C37 C36 120.3(5) . .
C32 C37 H37 119.9 . .
C36 C37 H37 119.9 . .
N8 C38 N7 119.3(5) . .
N10 C38 N7 112.9(4) . .
N10 C38 N8 127.6(4) . .
N8 C39 N4 113.9(5) . 8_556
N9 C39 N4 119.4(5) . 8_556
N9 C39 N8 126.6(4) . .
N9 C40 N6 114.3(4) . 3_545
N9 C40 N10 126.6(5) . .
N10 C40 N6 119.1(4) . 3_545
O11 C41 C42 118.0(4) . .
O12 C41 C42 118.2(4) . .
O12 C41 O11 123.6(3) . .
C43 C42 C41 122.5(4) . .
C47 C42 C41 119.1(4) . .
C47 C42 C43 118.5(3) . .
C42 C43 H43 119.7 . .
C44 C43 C42 120.6(4) . .
C44 C43 H43 119.7 . .
C43 C44 H44 119.9 . .
C43 C44 C45 120.2(4) . .
C45 C44 H44 119.9 . .
C44 C45 C46 119.6(3) . .
C44 C45 N11 118.3(4) . .
C46 C45 N11 122.1(4) . .
C45 C46 H46 120.4 . .
C47 C46 C45 119.2(4) . .
C47 C46 H46 120.4 . .
C42 C47 C46 122.0(4) . .
C42 C47 H47 119.0 . .
C46 C47 H47 119.0 . .
N2 C48 N11 114.5(4) 8_456 .
N12 C48 N2 126.4(4) . 8_456
N12 C48 N11 119.2(4) . .
H49A C49 H49B 109.5 . .
H49A C49 H49C 109.5 . .
H49B C49 H49C 109.5 . .
N13 C49 H49A 109.5 . .
N13 C49 H49B 109.5 . .
N13 C49 H49C 109.5 . .
H50A C50 H50B 109.5 . .
H50A C50 H50C 109.5 . .
H50B C50 H50C 109.5 . .
N13 C50 H50A 109.5 . .
N13 C50 H50B 109.5 . .
N13 C50 H50C 109.5 . .
N13 C51 H51 117.9 . .
O14 C51 H51 117.9 . .
O14 C51 N13 124.2(8) . .
C5 N1 H1 114.5 . .
C8 N1 C5 131.1(4) . .
C8 N1 H1 114.5 . .
C8 N2 C48 113.1(4) . 8
C23 N3 C8 113.0(4) 3 .
C13 N4 H4A 115.4 . .
C39 N4 C13 129.2(5) 8_455 .
C39 N4 H4A 115.4 8_455 .
C20 N5 H5 115.6 . .
C23 N5 C20 128.7(3) . .
C23 N5 H5 115.6 . .
C28 N6 H6A 116.6 . .
C40 N6 C28 126.8(4) 3_455 .
C40 N6 H6A 116.6 3_455 .
C35 N7 H7A 115.6 . .
C38 N7 C35 128.9(4) . .
C38 N7 H7A 115.6 . .
C38 N8 C39 113.2(4) . .
C39 N9 C40 113.4(4) . .
C38 N10 C40 112.6(4) . .
C45 N11 H11A 116.3 . .
C48 N11 C45 127.4(4) . .
C48 N11 H11A 116.3 . .
C48 N12 C23 113.6(3) . 6_556
C49 N13 C50 118.5(8) . .
C51 N13 C49 120.5(8) . .
C51 N13 C50 120.5(6) . .
C1 O1 Zn1 127.8(3) . .
C1 O2 Zn2 129.1(3) . .
C9 O3 Zn2 129.4(3) . .
C9 O4 Zn4 129.7(3) . .
C16 O5 Zn4 131.1(3) . .
C16 O6 Zn1 125.9(2) . .
C24 O7 Zn2 121.6(3) . .
C24 O8 Zn3 137.4(3) . .
C31 O9 Zn1 116.1(3) . .
C31 O10 Zn3 135.2(3) . .
C41 O11 Zn4 113.7(2) . .
C41 O12 Zn3 133.0(3) . .
Zn1 O17 Zn3 109.04(14) . .
Zn2 O17 Zn1 108.27(12) . .
Zn2 O17 Zn3 109.55(12) . .
Zn2 O17 Zn4 107.35(14) . .
Zn4 O17 Zn1 112.44(12) . .
Zn4 O17 Zn3 110.13(11) . .
O1 Zn1 Zn2 75.47(9) . .
O6 Zn1 O1 108.41(12) . .
O6 Zn1 Zn2 119.48(10) . .
O9 Zn1 O1 103.07(15) . .
O9 Zn1 O6 102.78(15) . .
O9 Zn1 Zn2 136.17(10) . .
O17 Zn1 O1 110.99(12) . .
O17 Zn1 O6 109.35(12) . .
O17 Zn1 O9 121.37(14) . .
O17 Zn1 Zn2 35.68(8) . .
O2 Zn2 O3 103.45(15) . .
O2 Zn2 Zn1 78.03(10) . .
O2 Zn2 Zn4 137.20(9) . .
O3 Zn2 Zn1 109.81(12) . .
O3 Zn2 Zn4 77.79(9) . .
O7 Zn2 O2 111.43(15) . .
O7 Zn2 O3 102.30(16) . .
O7 Zn2 Zn1 143.41(10) . .
O7 Zn2 Zn4 109.92(12) . .
O17 Zn2 O2 112.19(13) . .
O17 Zn2 O3 110.85(13) . .
O17 Zn2 O7 115.48(13) . .
O17 Zn2 Zn1 36.05(7) . .
O17 Zn2 Zn4 36.46(8) . .
Zn4 Zn2 Zn1 62.168(16) . .
O8 Zn3 O12 90.2(2) . .
O10 Zn3 O8 173.09(16) . .
O10 Zn3 O12 87.68(14) . .
O13 Zn3 O8 91.2(3) . .
O13 Zn3 O10 90.9(3) . .
O13 Zn3 O12 178.6(3) . .
O13 Zn3 O15 89.3(3) . .
O13 Zn3 O17 86.6(3) . .
O15 Zn3 O8 86.2(2) . .
O15 Zn3 O10 87.3(2) . .
O15 Zn3 O12 90.55(19) . .
O17 Zn3 O8 94.43(13) . .
O17 Zn3 O10 92.26(16) . .
O17 Zn3 O12 93.57(12) . .
O17 Zn3 O15 175.82(19) . .
O4 Zn4 Zn2 77.06(8) . .
O5 Zn4 O4 105.61(14) . .
O5 Zn4 Zn2 127.93(8) . .
O11 Zn4 O4 101.41(12) . .
O11 Zn4 O5 111.26(11) . .
O11 Zn4 Zn2 119.19(8) . .
O17 Zn4 O4 111.64(12) . .
O17 Zn4 O5 106.49(12) . .
O17 Zn4 O11 119.64(11) . .
O17 Zn4 Zn2 36.19(8) . .

loop_
_geom_bond_atom_site_label_1
_geom_bond_atom_site_label_2
_geom_bond_distance
_geom_bond_site_symmetry_2
C1 C2 1.489(5) .
C1 O1 1.277(5) .
C1 O2 1.248(5) .
C2 C3 1.375(6) .
C2 C7 1.371(6) .
C3 H3 0.9500 .
C3 C4 1.386(6) .
C4 H4 0.9500 .
C4 C5 1.402(6) .
C5 C6 1.390(6) .
C5 N1 1.383(5) .
C6 H6 0.9500 .
C6 C7 1.388(6) .
C7 H7 0.9500 .
C8 N1 1.371(5) .
C8 N2 1.317(6) .
C8 N3 1.357(6) .
C9 C10 1.480(7) .
C9 O3 1.279(5) .
C9 O4 1.255(5) .
C10 C11 1.385(6) .
C10 C15 1.386(7) .
C11 H11 0.9500 .
C11 C12 1.388(7) .
C12 H12 0.9500 .
C12 C13 1.381(7) .
C13 C14 1.405(6) .
C13 N4 1.401(6) .
C14 H14 0.9500 .
C14 C15 1.373(7) .
C15 H15 0.9500 .
C16 C17 1.499(5) .
C16 O5 1.254(5) .
C16 O6 1.256(5) .
C17 C18 1.387(6) .
C17 C22 1.386(6) .
C18 H18 0.9500 .
C18 C19 1.379(6) .
C19 H19 0.9500 .
C19 C20 1.396(6) .
C20 C21 1.401(5) .
C20 N5 1.397(5) .
C21 H21 0.9500 .
C21 C22 1.360(6) .
C22 H22 0.9500 .
C23 N3 1.331(5) 3_445
C23 N5 1.364(5) .
C23 N12 1.338(5) 6
C24 C25 1.493(6) .
C24 O7 1.269(6) .
C24 O8 1.250(6) .
C25 C26 1.341(7) .
C25 C30 1.395(8) .
C26 H26 0.9500 .
C26 C27 1.387(7) .
C27 H27 0.9500 .
C27 C28 1.382(8) .
C28 C29 1.335(8) .
C28 N6 1.399(6) .
C29 H29 0.9500 .
C29 C30 1.400(7) .
C30 H30 0.9500 .
C31 C32 1.475(8) .
C31 O9 1.271(7) .
C31 O10 1.243(6) .
C32 C33 1.395(8) .
C32 C37 1.378(6) .
C33 H33 0.9500 .
C33 C34 1.381(8) .
C34 H34 0.9500 .
C34 C35 1.403(6) .
C35 C36 1.387(8) .
C35 N7 1.384(7) .
C36 H36 0.9500 .
C36 C37 1.401(7) .
C37 H37 0.9500 .
C38 N7 1.373(6) .
C38 N8 1.333(6) .
C38 N10 1.323(6) .
C39 N4 1.358(6) 8_556
C39 N8 1.341(6) .
C39 N9 1.328(7) .
C40 N6 1.357(7) 3_545
C40 N9 1.340(6) .
C40 N10 1.349(6) .
C41 C42 1.487(5) .
C41 O11 1.278(5) .
C41 O12 1.249(5) .
C42 C43 1.404(6) .
C42 C47 1.380(6) .
C43 H43 0.9500 .
C43 C44 1.383(5) .
C44 H44 0.9500 .
C44 C45 1.393(6) .
C45 C46 1.405(6) .
C45 N11 1.409(5) .
C46 H46 0.9500 .
C46 C47 1.382(5) .
C47 H47 0.9500 .
C48 N2 1.353(5) 8_456
C48 N11 1.362(5) .
C48 N12 1.335(5) .
C49 H49A 0.9800 .
C49 H49B 0.9800 .
C49 H49C 0.9800 .
C49 N13 1.427(10) .
C50 H50A 0.9800 .
C50 H50B 0.9800 .
C50 H50C 0.9800 .
C50 N13 1.509(8) .
C51 H51 0.9500 .
C51 N13 1.389(11) .
C51 O14 1.228(7) .
N1 H1 0.8800 .
N2 C48 1.353(5) 8
N3 C23 1.331(5) 3
N4 C39 1.358(6) 8_455
N4 H4A 0.8800 .
N5 H5 0.8800 .
N6 C40 1.357(7) 3_455
N6 H6A 0.8800 .
N7 H7A 0.8800 .
N11 H11A 0.8800 .
N12 C23 1.338(5) 6_556
O1 Zn1 1.998(3) .
O2 Zn2 1.939(3) .
O3 Zn2 1.958(3) .
O4 Zn4 1.970(3) .
O5 Zn4 1.964(3) .
O6 Zn1 1.982(3) .
O7 Zn2 1.915(3) .
O8 Zn3 2.081(4) .
O9 Zn1 1.942(4) .
O10 Zn3 2.080(4) .
O11 Zn4 1.949(2) .
O12 Zn3 2.099(4) .
O13 Zn3 2.002(6) .
O15 Zn3 2.066(4) .
O17 Zn1 1.922(2) .
O17 Zn2 1.905(3) .
O17 Zn3 2.030(3) .
O17 Zn4 1.917(3) .
Zn1 Zn2 3.1012(7) .
Zn2 Zn4 3.0791(7) .

loop_
_geom_torsion_atom_site_label_1
_geom_torsion_atom_site_label_2
_geom_torsion_atom_site_label_3
_geom_torsion_atom_site_label_4
_geom_torsion
_geom_torsion_site_symmetry_1
_geom_torsion_site_symmetry_2
_geom_torsion_site_symmetry_3
_geom_torsion_site_symmetry_4
C1 C2 C3 C4 177.8(6) . . . .
C1 C2 C7 C6 -178.6(5) . . . .
C1 O1 Zn1 O6 137.3(4) . . . .
C1 O1 Zn1 O9 -114.2(4) . . . .
C1 O1 Zn1 O17 17.2(5) . . . .
C1 O1 Zn1 Zn2 20.6(4) . . . .
C1 O2 Zn2 O3 -95.0(5) . . . .
C1 O2 Zn2 O7 155.8(4) . . . .
C1 O2 Zn2 O17 24.6(5) . . . .
C1 O2 Zn2 Zn1 12.8(4) . . . .
C1 O2 Zn2 Zn4 -8.5(5) . . . .
C2 C1 O1 Zn1 156.9(3) . . . .
C2 C1 O2 Zn2 -179.7(3) . . . .
C2 C3 C4 C5 0.4(11) . . . .
C3 C2 C7 C6 0.3(9) . . . .
C3 C4 C5 C6 0.9(11) . . . .
C3 C4 C5 N1 179.4(7) . . . .
C4 C5 C6 C7 -1.7(9) . . . .
C4 C5 N1 C8 10.5(12) . . . .
C5 C6 C7 C2 1.1(9) . . . .
C6 C5 N1 C8 -171.0(7) . . . .
C7 C2 C3 C4 -1.0(10) . . . .
C9 C10 C11 C12 170.9(7) . . . .
C9 C10 C15 C14 -171.2(6) . . . .
C9 O3 Zn2 O2 142.2(4) . . . .
C9 O3 Zn2 O7 -101.9(5) . . . .
C9 O3 Zn2 O17 21.7(5) . . . .
C9 O3 Zn2 Zn1 60.2(5) . . . .
C9 O3 Zn2 Zn4 6.1(4) . . . .
C9 O4 Zn4 O5 -112.1(4) . . . .
C9 O4 Zn4 O11 131.7(4) . . . .
C9 O4 Zn4 O17 3.2(4) . . . .
C9 O4 Zn4 Zn2 14.1(4) . . . .
C10 C9 O3 Zn2 -178.4(4) . . . .
C10 C9 O4 Zn4 164.8(4) . . . .
C10 C11 C12 C13 -0.1(12) . . . .
C11 C10 C15 C14 3.5(10) . . . .
C11 C12 C13 C14 4.2(12) . . . .
C11 C12 C13 N4 -173.0(8) . . . .
C12 C13 C14 C15 -4.5(11) . . . .
C12 C13 N4 C39 18.5(14) . . . 8_455
C13 C14 C15 C10 0.6(10) . . . .
C14 C13 N4 C39 -158.8(8) . . . 8_455
C15 C10 C11 C12 -3.8(11) . . . .
C16 C17 C18 C19 -178.3(6) . . . .
C16 C17 C22 C21 179.1(5) . . . .
C16 O5 Zn4 O4 89.9(5) . . . .
C16 O5 Zn4 O11 -160.9(4) . . . .
C16 O5 Zn4 O17 -28.9(5) . . . .
C16 O5 Zn4 Zn2 4.3(5) . . . .
C16 O6 Zn1 O1 -149.7(4) . . . .
C16 O6 Zn1 O9 101.6(4) . . . .
C16 O6 Zn1 O17 -28.6(4) . . . .
C16 O6 Zn1 Zn2 -66.3(4) . . . .
C17 C16 O5 Zn4 -173.2(4) . . . .
C17 C16 O6 Zn1 -154.4(4) . . . .
C17 C18 C19 C20 1.1(11) . . . .
C18 C17 C22 C21 -2.0(9) . . . .
C18 C19 C20 C21 -5.6(10) . . . .
C18 C19 C20 N5 179.8(6) . . . .
C19 C20 C21 C22 6.4(9) . . . .
C19 C20 N5 C23 -15.9(11) . . . .
C20 C21 C22 C17 -2.6(9) . . . .
C21 C20 N5 C23 169.4(6) . . . .
C22 C17 C18 C19 2.7(10) . . . .
C24 C25 C26 C27 178.6(7) . . . .
C24 C25 C30 C29 178.9(8) . . . .
C24 O7 Zn2 O2 -132.3(4) . . . .
C24 O7 Zn2 O3 117.7(4) . . . .
C24 O7 Zn2 O17 -2.8(5) . . . .
C24 O7 Zn2 Zn1 -33.4(6) . . . .
C24 O7 Zn2 Zn4 36.4(5) . . . .
C24 O8 Zn3 O12 -128.4(8) . . . .
C24 O8 Zn3 O13 51.9(8) . . . .
C24 O8 Zn3 O15 141.1(8) . . . .
C24 O8 Zn3 O17 -34.8(8) . . . .
C25 C24 O7 Zn2 -156.0(4) . . . .
C25 C24 O8 Zn3 178.6(5) . . . .
C25 C26 C27 C28 0.2(12) . . . .
C26 C25 C30 C29 -4.7(14) . . . .
C26 C27 C28 C29 -0.1(12) . . . .
C26 C27 C28 N6 178.0(7) . . . .
C27 C28 C29 C30 -2.4(15) . . . .
C27 C28 N6 C40 35.5(12) . . . 3_455
C28 C29 C30 C25 4.9(16) . . . .
C29 C28 N6 C40 -146.4(9) . . . 3_455
C30 C25 C26 C27 2.3(12) . . . .
C31 C32 C33 C34 -177.2(5) . . . .
C31 C32 C37 C36 177.1(5) . . . .
C31 O9 Zn1 O1 137.7(3) . . . .
C31 O9 Zn1 O6 -109.6(3) . . . .
C31 O9 Zn1 O17 12.8(4) . . . .
C31 O9 Zn1 Zn2 55.2(4) . . . .
C31 O10 Zn3 O12 158.0(7) . . . .
C31 O10 Zn3 O13 -22.1(7) . . . .
C31 O10 Zn3 O15 -111.4(7) . . . .
C31 O10 Zn3 O17 64.5(7) . . . .
C32 C31 O9 Zn1 -178.8(3) . . . .
C32 C31 O10 Zn3 130.0(5) . . . .
C32 C33 C34 C35 1.5(10) . . . .
C33 C32 C37 C36 -2.3(8) . . . .
C33 C34 C35 C36 -5.1(10) . . . .
C33 C34 C35 N7 177.3(6) . . . .
C34 C35 C36 C37 5.1(9) . . . .
C34 C35 N7 C38 -28.6(11) . . . .
C35 C36 C37 C32 -1.4(9) . . . .
C36 C35 N7 C38 153.8(7) . . . .
C37 C32 C33 C34 2.2(9) . . . .
C41 C42 C43 C44 -179.6(4) . . . .
C41 C42 C47 C46 179.7(5) . . . .
C41 O11 Zn4 O4 -155.7(3) . . . .
C41 O11 Zn4 O5 92.4(3) . . . .
C41 O11 Zn4 O17 -32.5(3) . . . .
C41 O11 Zn4 Zn2 -74.2(3) . . . .
C41 O12 Zn3 O8 35.6(4) . . . .
C41 O12 Zn3 O10 -151.0(4) . . . .
C41 O12 Zn3 O15 121.8(5) . . . .
C41 O12 Zn3 O17 -58.8(4) . . . .
C42 C41 O11 Zn4 -179.0(3) . . . .
C42 C41 O12 Zn3 -126.2(4) . . . .
C42 C43 C44 C45 0.2(7) . . . .
C43 C42 C47 C46 1.0(7) . . . .
C43 C44 C45 C46 0.4(8) . . . .
C43 C44 C45 N11 177.6(5) . . . .
C44 C45 C46 C47 -0.3(8) . . . .
C44 C45 N11 C48 148.5(6) . . . .
C45 C46 C47 C42 -0.4(9) . . . .
C46 C45 N11 C48 -34.3(10) . . . .
C47 C42 C43 C44 -0.9(7) . . . .
N1 C5 C6 C7 179.7(5) . . . .
N1 C8 N2 C48 179.1(6) . . . 8
N1 C8 N3 C23 179.5(6) . . . 3
N2 C8 N1 C5 -4.3(12) . . . .
N2 C8 N3 C23 0.9(10) . . . 3
N2 C48 N11 C45 -175.9(6) 8_456 . . .
N2 C48 N12 C23 0.3(10) 8_456 . . 6_556
N3 C8 N1 C5 177.0(6) . . . .
N3 C8 N2 C48 -2.4(10) . . . 8
N3 C23 N5 C20 1.9(11) 3_445 . . .
N4 C13 C14 C15 172.9(7) . . . .
N4 C39 N8 C38 174.7(7) 8_556 . . .
N4 C39 N9 C40 -175.0(8) 8_556 . . .
N5 C20 C21 C22 -178.6(5) . . . .
N6 C28 C29 C30 179.4(9) . . . .
N6 C40 N9 C39 -179.3(7) 3_545 . . .
N6 C40 N10 C38 177.5(7) 3_545 . . .
N7 C35 C36 C37 -177.2(6) . . . .
N7 C38 N8 C39 -175.2(7) . . . .
N7 C38 N10 C40 177.8(7) . . . .
N8 C38 N7 C35 7.6(12) . . . .
N8 C38 N10 C40 2.5(12) . . . .
N8 C39 N9 C40 1.6(13) . . . .
N9 C39 N8 C38 -2.0(13) . . . .
N9 C40 N10 C38 -3.0(13) . . . .
N10 C38 N7 C35 -168.0(7) . . . .
N10 C38 N8 C39 -0.3(12) . . . .
N10 C40 N9 C39 1.2(13) . . . .
N11 C45 C46 C47 -177.5(5) . . . .
N11 C48 N12 C23 -177.2(6) . . . 6_556
N12 C23 N5 C20 -176.4(6) 6 . . .
N12 C48 N11 C45 2.0(10) . . . .
O1 C1 C2 C3 10.0(8) . . . .
O1 C1 C2 C7 -171.2(5) . . . .
O1 C1 O2 Zn2 -2.6(8) . . . .
O1 Zn1 Zn2 O2 -13.21(16) . . . .
O1 Zn1 Zn2 O3 86.95(15) . . . .
O1 Zn1 Zn2 O7 -123.1(2) . . . .
O1 Zn1 Zn2 O17 -174.54(18) . . . .
O1 Zn1 Zn2 Zn4 150.55(11) . . . .
O2 C1 C2 C3 -172.7(6) . . . .
O2 C1 C2 C7 6.1(7) . . . .
O2 C1 O1 Zn1 -20.1(8) . . . .
O2 Zn2 Zn4 O4 -104.47(19) . . . .
O2 Zn2 Zn4 O5 -4.6(2) . . . .
O2 Zn2 Zn4 O11 159.54(19) . . . .
O2 Zn2 Zn4 O17 58.3(2) . . . .
O3 C9 C10 C11 -3.2(8) . . . .
O3 C9 C10 C15 171.4(5) . . . .
O3 C9 O4 Zn4 -15.1(7) . . . .
O3 Zn2 Zn4 O4 -7.78(15) . . . .
O3 Zn2 Zn4 O5 92.07(19) . . . .
O3 Zn2 Zn4 O11 -103.76(15) . . . .
O3 Zn2 Zn4 O17 154.95(17) . . . .
O4 C9 C10 C11 176.9(5) . . . .
O4 C9 C10 C15 -8.5(8) . . . .
O4 C9 O3 Zn2 1.5(8) . . . .
O5 C16 C17 C18 2.6(8) . . . .
O5 C16 C17 C22 -178.5(5) . . . .
O5 C16 O6 Zn1 22.6(8) . . . .
O6 C16 C17 C18 179.9(5) . . . .
O6 C16 C17 C22 -1.2(8) . . . .
O6 C16 O5 Zn4 9.8(8) . . . .
O6 Zn1 Zn2 O2 -116.41(14) . . . .
O6 Zn1 Zn2 O3 -16.25(13) . . . .
O6 Zn1 Zn2 O7 133.7(2) . . . .
O6 Zn1 Zn2 O17 82.26(17) . . . .
O6 Zn1 Zn2 Zn4 47.36(9) . . . .
O7 C24 C25 C26 17.5(10) . . . .
O7 C24 C25 C30 -166.3(7) . . . .
O7 C24 O8 Zn3 3.0(12) . . . .
O7 Zn2 Zn4 O4 91.04(14) . . . .
O7 Zn2 Zn4 O5 -169.11(18) . . . .
O7 Zn2 Zn4 O11 -4.94(15) . . . .
O7 Zn2 Zn4 O17 -106.23(16) . . . .
O8 C24 C25 C26 -158.6(7) . . . .
O8 C24 C25 C30 17.7(11) . . . .
O8 C24 O7 Zn2 19.7(9) . . . .
O9 C31 C32 C33 167.8(5) . . . .
O9 C31 C32 C37 -11.6(7) . . . .
O9 C31 O10 Zn3 -53.2(9) . . . .
O9 Zn1 Zn2 O2 80.66(19) . . . .
O9 Zn1 Zn2 O3 -179.18(18) . . . .
O9 Zn1 Zn2 O7 -29.3(3) . . . .
O9 Zn1 Zn2 O17 -80.7(2) . . . .
O9 Zn1 Zn2 Zn4 -115.58(15) . . . .
O10 C31 C32 C33 -15.2(7) . . . .
O10 C31 C32 C37 165.4(5) . . . .
O10 C31 O9 Zn1 4.4(6) . . . .
O11 C41 C42 C43 -8.3(6) . . . .
O11 C41 C42 C47 173.0(4) . . . .
O11 C41 O12 Zn3 57.5(7) . . . .
O12 C41 C42 C43 175.2(4) . . . .
O12 C41 C42 C47 -3.5(6) . . . .
O12 C41 O11 Zn4 -2.7(6) . . . .
O14 C51 N13 C49 5.0(10) . . . .
O14 C51 N13 C50 176.2(6) . . . .
O17 Zn1 Zn2 O2 161.33(18) . . . .
O17 Zn1 Zn2 O3 -98.51(17) . . . .
O17 Zn1 Zn2 O7 51.4(3) . . . .
O17 Zn1 Zn2 Zn4 -34.90(14) . . . .
O17 Zn2 Zn4 O4 -162.73(15) . . . .
O17 Zn2 Zn4 O5 -62.88(19) . . . .
O17 Zn2 Zn4 O11 101.29(15) . . . .
Zn1 O17 Zn2 O2 -19.77(18) . . . .
Zn1 O17 Zn2 O3 95.34(17) . . . .
Zn1 O17 Zn2 O7 -148.93(16) . . . .
Zn1 O17 Zn2 Zn4 121.62(18) . . . .
Zn1 O17 Zn3 O8 155.3(2) . . . .
Zn1 O17 Zn3 O10 -26.39(15) . . . .
Zn1 O17 Zn3 O12 -114.21(15) . . . .
Zn1 O17 Zn3 O13 64.4(3) . . . .
Zn1 O17 Zn4 O4 -100.84(16) . . . .
Zn1 O17 Zn4 O5 13.96(18) . . . .
Zn1 O17 Zn4 O11 141.08(13) . . . .
Zn1 O17 Zn4 Zn2 -118.97(19) . . . .
Zn1 Zn2 Zn4 O4 -128.21(9) . . . .
Zn1 Zn2 Zn4 O5 -28.36(15) . . . .
Zn1 Zn2 Zn4 O11 135.81(10) . . . .
Zn1 Zn2 Zn4 O17 34.52(12) . . . .
Zn2 O17 Zn1 O1 5.66(18) . . . .
Zn2 O17 Zn1 O6 -113.90(15) . . . .
Zn2 O17 Zn1 O9 126.84(15) . . . .
Zn2 O17 Zn3 O8 37.0(2) . . . .
Zn2 O17 Zn3 O10 -144.72(14) . . . .
Zn2 O17 Zn3 O12 127.47(14) . . . .
Zn2 O17 Zn3 O13 -53.9(3) . . . .
Zn2 O17 Zn4 O4 18.14(15) . . . .
Zn2 O17 Zn4 O5 132.93(13) . . . .
Zn2 O17 Zn4 O11 -99.94(14) . . . .
Zn3 O17 Zn1 O1 -113.47(15) . . . .
Zn3 O17 Zn1 O6 126.97(14) . . . .
Zn3 O17 Zn1 O9 7.71(19) . . . .
Zn3 O17 Zn1 Zn2 -119.13(19) . . . .
Zn3 O17 Zn2 O2 99.04(15) . . . .
Zn3 O17 Zn2 O3 -145.86(14) . . . .
Zn3 O17 Zn2 O7 -30.13(19) . . . .
Zn3 O17 Zn2 Zn1 118.81(19) . . . .
Zn3 O17 Zn2 Zn4 -119.57(16) . . . .
Zn3 O17 Zn4 O4 137.34(13) . . . .
Zn3 O17 Zn4 O5 -107.86(15) . . . .
Zn3 O17 Zn4 O11 19.26(18) . . . .
Zn3 O17 Zn4 Zn2 119.20(17) . . . .
Zn4 O17 Zn1 O1 124.09(16) . . . .
Zn4 O17 Zn1 O6 4.53(19) . . . .
Zn4 O17 Zn1 O9 -114.73(16) . . . .
Zn4 O17 Zn1 Zn2 118.4(2) . . . .
Zn4 O17 Zn2 O2 -141.39(13) . . . .
Zn4 O17 Zn2 O3 -26.29(17) . . . .
Zn4 O17 Zn2 O7 89.44(17) . . . .
Zn4 O17 Zn2 Zn1 -121.62(18) . . . .
Zn4 O17 Zn3 O8 -80.8(2) . . . .
Zn4 O17 Zn3 O10 97.43(15) . . . .
Zn4 O17 Zn3 O12 9.61(15) . . . .
Zn4 O17 Zn3 O13 -171.8(3) . . . .
